data_7053454
loop_
_publ_author_name
'Crimmin, Mark R.'
'Hill, Michael S.'
'Hitchcock, Peter B.'
'Mahon, Mary F.'

_publ_section_title
;
 Synthesis of \b-diketiminato calcium silylamides and their reactions with
 triethylaluminium
;
_journal_issue 8
_journal_name_full 'New Journal of Chemistry'
_journal_page_first 1572
_journal_paper_doi 10.1039/c0nj00042f
_journal_volume 34
_journal_year 2010
_chemical_compound_source 'synthesis as described'
_chemical_formula_moiety 'C35 H59 Ca N3 Si2, 0.5(C5 H12)'
_chemical_formula_sum 'C37.5 H65 Ca N3 Si2'
_chemical_formula_weight 654.19
_chemical_name_systematic
;
?
;
_space_group_IT_number 86
_symmetry_cell_setting tetragonal
_symmetry_Int_Tables_number 86
_symmetry_space_group_name_Hall '-P 4bc'
_symmetry_space_group_name_H-M 'P 42/n :2'
_atom_sites_solution_hydrogens geom
_atom_sites_solution_primary direct
_atom_sites_solution_secondary difmap
_audit_conform_dict_location ftp://ftp.iucr.org/pub/cif_core.dic
_audit_conform_dict_name cif_core.dic
_audit_conform_dict_version 2.3
_audit_creation_date 2006-08-24T11:21:18-00:00
_audit_creation_method 'WinGX routine CIF_UPDATE'
_cell_angle_alpha 90
_cell_angle_beta 90
_cell_angle_gamma 90
_cell_formula_units_Z 8
_cell_length_a 26.9889(11)
_cell_length_b 26.9889(11)
_cell_length_c 11.5798(3)
_cell_measurement_reflns_used 19623
_cell_measurement_temperature 173(2)
_cell_measurement_theta_max 26.022
_cell_measurement_theta_min 3.395
_cell_measurement_wavelength 0.71073
_cell_volume 8434.7(5)
_computing_cell_refinement 'HKL Scalepack (Otwinowski & Minor 1997)'
_computing_data_collection 'Collect (Nonius BV, 1997-2000)'
_computing_data_reduction 'HKL Denzo and Scalepack (Otwinowski & Minor 1997)'
_computing_molecular_graphics 'Ortep-3 for Windows (Farrugia, 1997)'
_computing_publication_material 'WinGX publication routines (Farrugia, 1999)'
_computing_structure_refinement 'SHELXL-97 (Sheldrick, 1997)'
_computing_structure_solution 'SHELXS-86 (Sheldrick, 1986)'
_diffrn_ambient_temperature 173(2)
_diffrn_detector 'CCD plate'
_diffrn_detector_area_resol_mean 9
_diffrn_measured_fraction_theta_full 0.989
_diffrn_measured_fraction_theta_max 0.989
_diffrn_measurement_device '95mm CCD camera on \k-goniostat'
_diffrn_measurement_device_type KappaCCD
_diffrn_measurement_method 'CCD rotation images, thick slices'
_diffrn_orient_matrix_type 'by Nonius Collect from scalepack cell'
_diffrn_orient_matrix_UB_11 0.315383E-1
_diffrn_orient_matrix_UB_12 0.58376E-2
_diffrn_orient_matrix_UB_13 0.43236E-1
_diffrn_orient_matrix_UB_21 0.181677E-1
_diffrn_orient_matrix_UB_22 0.37659E-2
_diffrn_orient_matrix_UB_23 -0.747502E-1
_diffrn_orient_matrix_UB_31 -0.69385E-2
_diffrn_orient_matrix_UB_32 0.363952E-1
_diffrn_orient_matrix_UB_33 0.7997E-3
_diffrn_radiation_monochromator graphite
_diffrn_radiation_probe x-ray
_diffrn_radiation_type MoK\a
_diffrn_radiation_wavelength 0.71073
_diffrn_reflns_av_R_equivalents 0.0931
_diffrn_reflns_av_unetI/netI 0.1244
_diffrn_reflns_limit_h_max 24
_diffrn_reflns_limit_h_min -33
_diffrn_reflns_limit_k_max 33
_diffrn_reflns_limit_k_min -23
_diffrn_reflns_limit_l_max 13
_diffrn_reflns_limit_l_min -14
_diffrn_reflns_number 26227
_diffrn_reflns_theta_full 26.01
_diffrn_reflns_theta_max 26.01
_diffrn_reflns_theta_min 3.49
_diffrn_source 'Enraf Nonius FR590'
_exptl_absorpt_coefficient_mu 0.231
_exptl_absorpt_correction_T_max 0.9328
_exptl_absorpt_correction_T_min 0.8862
_exptl_absorpt_correction_type multi-scan
_exptl_absorpt_process_details
;
[c.f. r.h. blessing, acta cryst. (1995), a51, 33-38]
;
_exptl_crystal_colour colourless
_exptl_crystal_density_diffrn 1.03
_exptl_crystal_density_method 'not measured'
_exptl_crystal_description prism
_exptl_crystal_F_000 2872
_exptl_crystal_size_max 0.2
_exptl_crystal_size_mid 0.2
_exptl_crystal_size_min 0.1
_refine_diff_density_max 0.59
_refine_diff_density_min -0.421
_refine_diff_density_rms 0.066
_refine_ls_extinction_method none
_refine_ls_goodness_of_fit_ref 1.028
_refine_ls_hydrogen_treatment constr
_refine_ls_matrix_type full
_refine_ls_number_parameters 382
_refine_ls_number_reflns 8203
_refine_ls_number_restraints 1
_refine_ls_restrained_S_all 1.028
_refine_ls_R_factor_all 0.1658
_refine_ls_R_factor_gt 0.0807
_refine_ls_shift/su_max 0
_refine_ls_shift/su_mean 0
_refine_ls_structure_factor_coef Fsqd
_refine_ls_weighting_details 'calc w=1/[\s^2^(Fo^2^)+(0.0806P)^2^+10.1501P] where P=(Fo^2^+2Fc^2^)/3'
_refine_ls_weighting_scheme calc
_refine_ls_wR_factor_gt 0.1715
_refine_ls_wR_factor_ref 0.2088
_reflns_number_gt 4367
_reflns_number_total 8203
_reflns_threshold_expression >2sigma(I)
_cod_data_source_file c0nj00042f.txt
_cod_data_source_block aug1906
_cod_original_sg_symbol_H-M 'P 42/n'
_cod_database_code 7053454

loop_
_symmetry_equiv_pos_as_xyz
'x, y, z'
'-x+1/2, -y+1/2, z'
'-y, x+1/2, z+1/2'
'y+1/2, -x, z+1/2'
'-x, -y, -z'
'x-1/2, y-1/2, -z'
'y, -x-1/2, -z-1/2'
'-y-1/2, x, -z-1/2'

loop_
_atom_site_label
_atom_site_type_symbol
_atom_site_fract_x
_atom_site_fract_y
_atom_site_fract_z
_atom_site_U_iso_or_equiv
_atom_site_adp_type
_atom_site_occupancy
_atom_site_symmetry_multiplicity
_atom_site_calc_flag
_atom_site_refinement_flags
_atom_site_disorder_assembly
_atom_site_disorder_group
Ca Ca 0.44262(3) 0.17638(3) 0.21587(6) 0.0267(2) Uani 1 1 d . . .
Si1 Si 0.49748(5) 0.27832(5) 0.27423(13) 0.0503(4) Uani 1 1 d . . .
Si2 Si 0.39240(5) 0.28282(4) 0.36061(10) 0.0337(3) Uani 1 1 d . . .
N1 N 0.48683(12) 0.10371(13) 0.2466(3) 0.0277(8) Uani 1 1 d . . .
N2 N 0.46167(12) 0.15895(12) 0.0238(3) 0.0272(8) Uani 1 1 d . . .
N3 N 0.43987(13) 0.25504(12) 0.2917(3) 0.0315(8) Uani 1 1 d . . .
C1 C 0.47085(15) 0.06632(16) 0.1830(3) 0.0300(10) Uani 1 1 d . . .
C2 C 0.45091(15) 0.07185(15) 0.0710(3) 0.0279(10) Uani 1 1 d . . .
H2 H 0.4341 0.0434 0.0426 0.033 Uiso 1 1 calc R . .
C3 C 0.45173(16) 0.11258(16) -0.0060(3) 0.0296(10) Uani 1 1 d . . .
C4 C 0.47131(18) 0.01416(16) 0.2305(4) 0.0396(11) Uani 1 1 d . . .
H4A H 0.5016 0.009 0.2757 0.059 Uiso 1 1 calc R . .
H4B H 0.4703 -0.0096 0.1665 0.059 Uiso 1 1 calc R . .
H4C H 0.4423 0.0092 0.2801 0.059 Uiso 1 1 calc R . .
C5 C 0.43802(17) 0.10025(17) -0.1306(3) 0.0369(11) Uani 1 1 d . . .
H5A H 0.4066 0.1163 -0.1503 0.055 Uiso 1 1 calc R . .
H5B H 0.4346 0.0643 -0.1391 0.055 Uiso 1 1 calc R . .
H5C H 0.4641 0.1122 -0.1825 0.055 Uiso 1 1 calc R . .
C6 C 0.51559(16) 0.09455(15) 0.3490(3) 0.0308(10) Uani 1 1 d . . .
C7 C 0.56732(16) 0.09101(16) 0.3398(4) 0.0356(11) Uani 1 1 d . . .
C8 C 0.59537(18) 0.08534(18) 0.4404(4) 0.0456(13) Uani 1 1 d . . .
H8 H 0.6304 0.0823 0.4349 0.055 Uiso 1 1 calc R . .
C9 C 0.57310(19) 0.08413(19) 0.5473(4) 0.0478(13) Uani 1 1 d . . .
H9 H 0.5926 0.0801 0.615 0.057 Uiso 1 1 calc R . .
C10 C 0.52264(18) 0.08877(18) 0.5559(4) 0.0435(12) Uani 1 1 d . . .
H10 H 0.5077 0.0886 0.6301 0.052 Uiso 1 1 calc R . .
C11 C 0.49268(17) 0.09375(16) 0.4587(3) 0.0337(11) Uani 1 1 d . . .
C12 C 0.59305(17) 0.09283(19) 0.2217(4) 0.0461(13) Uani 1 1 d . . .
H12 H 0.571 0.1119 0.1683 0.055 Uiso 1 1 calc R . .
C13 C 0.6427(2) 0.1196(2) 0.2255(5) 0.0713(18) Uani 1 1 d . . .
H13A H 0.6574 0.1199 0.1481 0.107 Uiso 1 1 calc R . .
H13B H 0.665 0.1024 0.279 0.107 Uiso 1 1 calc R . .
H13C H 0.6377 0.1537 0.2519 0.107 Uiso 1 1 calc R . .
C14 C 0.5995(2) 0.0413(2) 0.1705(5) 0.0678(17) Uani 1 1 d . . .
H14A H 0.5673 0.0247 0.1669 0.102 Uiso 1 1 calc R . .
H14B H 0.6221 0.022 0.2191 0.102 Uiso 1 1 calc R . .
H14C H 0.6133 0.0441 0.0925 0.102 Uiso 1 1 calc R . .
C15 C 0.43734(17) 0.09877(18) 0.4736(4) 0.0402(12) Uani 1 1 d . . .
H15 H 0.4218 0.0962 0.3955 0.048 Uiso 1 1 calc R . .
C16 C 0.4240(2) 0.1496(2) 0.5236(5) 0.0556(15) Uani 1 1 d . . .
H16A H 0.388 0.152 0.5325 0.083 Uiso 1 1 calc R . .
H16B H 0.4355 0.1756 0.4711 0.083 Uiso 1 1 calc R . .
H16C H 0.4399 0.1536 0.599 0.083 Uiso 1 1 calc R . .
C17 C 0.4157(2) 0.0577(2) 0.5490(4) 0.0538(14) Uani 1 1 d . . .
H17A H 0.3798 0.0623 0.556 0.081 Uiso 1 1 calc R . .
H17B H 0.4309 0.0589 0.6258 0.081 Uiso 1 1 calc R . .
H17C H 0.4225 0.0254 0.5134 0.081 Uiso 1 1 calc R . .
C18 C 0.47035(17) 0.19521(15) -0.0658(3) 0.0308(10) Uani 1 1 d . . .
C19 C 0.51927(17) 0.20300(17) -0.1033(4) 0.0363(11) Uani 1 1 d . . .
C20 C 0.5279(2) 0.2386(2) -0.1878(4) 0.0534(14) Uani 1 1 d . . .
H20 H 0.5606 0.2433 -0.2162 0.064 Uiso 1 1 calc R . .
C21 C 0.4900(2) 0.2673(2) -0.2308(4) 0.0611(16) Uani 1 1 d . . .
H21 H 0.4966 0.2916 -0.288 0.073 Uiso 1 1 calc R . .
C22 C 0.4424(2) 0.26047(18) -0.1906(4) 0.0475(13) Uani 1 1 d . . .
H22 H 0.4165 0.281 -0.2191 0.057 Uiso 1 1 calc R . .
C23 C 0.43125(17) 0.22421(16) -0.1093(3) 0.0335(11) Uani 1 1 d . . .
C24 C 0.56240(17) 0.17285(19) -0.0569(4) 0.0460(13) Uani 1 1 d . . .
H24 H 0.552 0.1595 0.0199 0.055 Uiso 1 1 calc R . .
C25 C 0.6086(2) 0.2048(3) -0.0362(5) 0.079(2) Uani 1 1 d . . .
H25A H 0.6354 0.1841 -0.0057 0.118 Uiso 1 1 calc R . .
H25B H 0.6008 0.231 0.0195 0.118 Uiso 1 1 calc R . .
H25C H 0.6192 0.2198 -0.1093 0.118 Uiso 1 1 calc R . .
C26 C 0.5743(2) 0.1287(2) -0.1327(6) 0.0794(19) Uani 1 1 d . . .
H26A H 0.6018 0.11 -0.0987 0.119 Uiso 1 1 calc R . .
H26B H 0.5837 0.1402 -0.2099 0.119 Uiso 1 1 calc R . .
H26C H 0.5451 0.1073 -0.1385 0.119 Uiso 1 1 calc R . .
C27 C 0.37840(17) 0.21772(17) -0.0698(4) 0.0380(11) Uani 1 1 d . . .
H27 H 0.3766 0.1863 -0.0243 0.046 Uiso 1 1 calc R . .
C28 C 0.3631(2) 0.2601(2) 0.0094(5) 0.0583(15) Uani 1 1 d . . .
H28A H 0.3288 0.255 0.0349 0.087 Uiso 1 1 calc R . .
H28B H 0.3655 0.2915 -0.0325 0.087 Uiso 1 1 calc R . .
H28C H 0.385 0.2609 0.0768 0.087 Uiso 1 1 calc R . .
C29 C 0.3419(2) 0.2133(2) -0.1715(4) 0.0567(15) Uani 1 1 d . . .
H29A H 0.3082 0.2085 -0.1417 0.085 Uiso 1 1 calc R . .
H29B H 0.3511 0.185 -0.2198 0.085 Uiso 1 1 calc R . .
H29C H 0.343 0.2437 -0.2178 0.085 Uiso 1 1 calc R . .
C30 C 0.5029(3) 0.3165(3) 0.1364(6) 0.096(2) Uani 1 1 d . . .
H30A H 0.4907 0.2969 0.0709 0.144 Uiso 1 1 calc R . .
H30B H 0.5376 0.3254 0.1235 0.144 Uiso 1 1 calc R . .
H30C H 0.483 0.3467 0.144 0.144 Uiso 1 1 calc R . .
C31 C 0.54070(19) 0.2265(2) 0.2499(6) 0.0671(17) Uani 1 1 d . . .
H31A H 0.5283 0.2056 0.1871 0.101 Uiso 1 1 calc R . .
H31B H 0.5434 0.2067 0.3206 0.101 Uiso 1 1 calc R . .
H31C H 0.5734 0.2396 0.2292 0.101 Uiso 1 1 calc R . .
C32 C 0.5210(3) 0.3177(3) 0.3897(7) 0.108(3) Uani 1 1 d . . .
H32A H 0.4981 0.3454 0.4022 0.162 Uiso 1 1 calc R . .
H32B H 0.5537 0.3306 0.368 0.162 Uiso 1 1 calc R . .
H32C H 0.5239 0.2983 0.4609 0.162 Uiso 1 1 calc R . .
C33 C 0.33489(18) 0.24457(17) 0.3575(4) 0.0477(13) Uani 1 1 d . . .
H33A H 0.3266 0.2363 0.2773 0.072 Uiso 1 1 calc R . .
H33B H 0.3075 0.2633 0.3921 0.072 Uiso 1 1 calc R . .
H33C H 0.3402 0.214 0.4014 0.072 Uiso 1 1 calc R . .
C34 C 0.4051(2) 0.2971(2) 0.5168(4) 0.0535(15) Uani 1 1 d . . .
H34A H 0.4351 0.3174 0.5228 0.08 Uiso 1 1 calc R . .
H34B H 0.4099 0.266 0.5594 0.08 Uiso 1 1 calc R . .
H34C H 0.377 0.3152 0.5496 0.08 Uiso 1 1 calc R . .
C35 C 0.37235(17) 0.34436(15) 0.2965(4) 0.0355(11) Uani 1 1 d . . .
H35A H 0.4006 0.3671 0.2949 0.053 Uiso 1 1 calc R . .
H35B H 0.3459 0.3586 0.3439 0.053 Uiso 1 1 calc R . .
H35C H 0.3602 0.3391 0.2178 0.053 Uiso 1 1 calc R . .
C1S C 0.75 0.25 0.077(3) 0.360(17) Uiso 1 2 d SD . 1
H1S1 H 0.7736 0.2673 0.0258 0.432 Uiso 0.5 1 calc PR . 1
H1S2 H 0.7264 0.2327 0.0258 0.432 Uiso 0.5 1 calc PR . 1
C2S C 0.7832(11) 0.2047(8) 0.141(2) 0.472(18) Uiso 1 1 d D A 1
H2S1 H 0.8168 0.2171 0.1598 0.567 Uiso 1 1 calc R A 1
H2S2 H 0.7669 0.1945 0.2139 0.567 Uiso 1 1 calc R A 1
C3S C 0.7872(8) 0.1569(8) 0.0525(18) 0.343(11) Uiso 1 1 d D A 1
H3S1 H 0.8067 0.1306 0.089 0.514 Uiso 1 1 calc R A 1
H3S2 H 0.8033 0.1672 -0.0194 0.514 Uiso 1 1 calc R A 1
H3S3 H 0.7538 0.1444 0.0355 0.514 Uiso 1 1 calc R A 1

loop_
_atom_site_aniso_label
_atom_site_aniso_U_11
_atom_site_aniso_U_22
_atom_site_aniso_U_33
_atom_site_aniso_U_23
_atom_site_aniso_U_13
_atom_site_aniso_U_12
Ca 0.0305(5) 0.0245(5) 0.0249(4) -0.0019(4) -0.0004(4) 0.0030(4)
Si1 0.0467(9) 0.0322(8) 0.0720(10) -0.0124(7) 0.0092(8) -0.0091(7)
Si2 0.0418(8) 0.0274(7) 0.0318(6) -0.0017(5) 0.0011(6) 0.0050(6)
N1 0.031(2) 0.030(2) 0.0220(17) 0.0020(15) 0.0010(15) 0.0024(17)
N2 0.031(2) 0.027(2) 0.0229(17) 0.0024(15) -0.0025(15) 0.0003(16)
N3 0.037(2) 0.0233(19) 0.0340(19) -0.0022(16) 0.0032(17) -0.0003(17)
C1 0.029(2) 0.029(2) 0.032(2) -0.0007(19) 0.0038(19) 0.008(2)
C2 0.031(2) 0.024(2) 0.029(2) -0.0031(18) -0.0027(19) -0.0018(19)
C3 0.030(2) 0.033(3) 0.026(2) -0.0050(19) 0.0005(18) 0.003(2)
C4 0.050(3) 0.028(3) 0.040(3) 0.006(2) -0.003(2) 0.005(2)
C5 0.050(3) 0.034(3) 0.027(2) -0.002(2) -0.002(2) 0.003(2)
C6 0.036(3) 0.024(2) 0.031(2) 0.0009(19) -0.008(2) 0.009(2)
C7 0.032(3) 0.033(3) 0.042(2) 0.008(2) -0.004(2) 0.010(2)
C8 0.033(3) 0.049(3) 0.055(3) 0.004(3) -0.008(2) 0.008(2)
C9 0.049(3) 0.057(3) 0.038(3) 0.001(2) -0.015(2) 0.013(3)
C10 0.052(3) 0.051(3) 0.028(2) 0.002(2) -0.005(2) 0.012(3)
C11 0.038(3) 0.034(3) 0.030(2) 0.0028(19) -0.003(2) 0.005(2)
C12 0.031(3) 0.061(3) 0.047(3) 0.013(3) 0.006(2) 0.011(2)
C13 0.042(3) 0.093(5) 0.079(4) 0.015(4) 0.006(3) -0.007(3)
C14 0.058(4) 0.079(4) 0.067(4) -0.016(3) 0.025(3) 0.006(3)
C15 0.041(3) 0.055(3) 0.025(2) 0.011(2) 0.000(2) 0.005(3)
C16 0.054(3) 0.056(4) 0.057(3) 0.013(3) 0.012(3) 0.019(3)
C17 0.056(3) 0.061(4) 0.044(3) 0.009(3) 0.006(3) -0.010(3)
C18 0.047(3) 0.027(2) 0.018(2) -0.0017(18) 0.000(2) -0.007(2)
C19 0.042(3) 0.038(3) 0.029(2) 0.001(2) 0.003(2) -0.008(2)
C20 0.052(3) 0.060(4) 0.048(3) 0.007(3) 0.008(3) -0.012(3)
C21 0.078(4) 0.057(4) 0.049(3) 0.029(3) -0.002(3) -0.015(3)
C22 0.058(4) 0.045(3) 0.039(3) 0.016(2) -0.010(3) -0.006(3)
C23 0.045(3) 0.030(3) 0.026(2) 0.0018(19) -0.001(2) -0.003(2)
C24 0.035(3) 0.058(3) 0.044(3) 0.001(3) 0.006(2) -0.002(3)
C25 0.047(4) 0.109(6) 0.080(4) 0.018(4) -0.007(3) -0.022(4)
C26 0.066(4) 0.086(5) 0.087(4) -0.012(4) 0.000(4) 0.026(4)
C27 0.044(3) 0.036(3) 0.034(2) 0.007(2) -0.005(2) 0.005(2)
C28 0.061(4) 0.053(3) 0.061(3) 0.000(3) 0.011(3) 0.009(3)
C29 0.053(3) 0.069(4) 0.049(3) 0.015(3) -0.015(3) 0.003(3)
C30 0.102(6) 0.079(5) 0.108(5) 0.030(4) 0.018(5) -0.021(4)
C31 0.040(3) 0.062(4) 0.100(4) -0.025(3) 0.012(3) -0.013(3)
C32 0.073(5) 0.102(6) 0.149(7) -0.069(5) 0.011(5) -0.031(4)
C33 0.048(3) 0.032(3) 0.063(3) 0.001(2) 0.016(3) 0.003(2)
C34 0.067(4) 0.062(4) 0.032(2) -0.001(2) 0.002(2) 0.028(3)
C35 0.043(3) 0.026(2) 0.038(2) 0.001(2) -0.004(2) 0.002(2)

loop_
_atom_type_symbol
_atom_type_description
_atom_type_scat_dispersion_real
_atom_type_scat_dispersion_imag
_atom_type_scat_source
C C 0.0033 0.0016 'International Tables Vol C Tables 4.2.6.8 and 6.1.1.4'
H H 0 0 'International Tables Vol C Tables 4.2.6.8 and 6.1.1.4'
Ca Ca 0.2262 0.3064 'International Tables Vol C Tables 4.2.6.8 and 6.1.1.4'
N N 0.0061 0.0033 'International Tables Vol C Tables 4.2.6.8 and 6.1.1.4'
Si Si 0.0817 0.0704 'International Tables Vol C Tables 4.2.6.8 and 6.1.1.4'

loop_
_geom_angle_atom_site_label_1
_geom_angle_atom_site_label_2
_geom_angle_atom_site_label_3
_geom_angle
_geom_angle_site_symmetry_1
N3 Ca N1 137.53(12) .
N3 Ca N2 123.92(12) .
N1 Ca N2 82.11(11) .
N3 Si1 C32 116.7(3) .
N3 Si1 C31 108.6(2) .
C32 Si1 C31 109.5(3) .
N3 Si1 C30 111.8(3) .
C32 Si1 C30 105.8(4) .
C31 Si1 C30 103.5(3) .
N3 Si2 C33 112.2(2) .
N3 Si2 C34 114.0(2) .
C33 Si2 C34 106.5(2) .
N3 Si2 C35 114.91(19) .
C33 Si2 C35 103.9(2) .
C34 Si2 C35 104.4(2) .
C1 N1 C6 120.3(3) .
C1 N1 Ca 113.0(3) .
C6 N1 Ca 123.3(2) .
C3 N2 C18 119.1(3) .
C3 N2 Ca 113.2(3) .
C18 N2 Ca 125.7(2) .
Si2 N3 Si1 126.2(2) .
Si2 N3 Ca 128.05(19) .
Si1 N3 Ca 105.55(17) .
N1 C1 C2 123.7(4) .
N1 C1 C4 120.4(4) .
C2 C1 C4 115.8(4) .
C1 C2 C3 130.9(4) .
C1 C2 H2 114.5 .
C3 C2 H2 114.5 .
N2 C3 C2 124.9(4) .
N2 C3 C5 120.0(4) .
C2 C3 C5 115.0(4) .
C1 C4 H4A 109.5 .
C1 C4 H4B 109.5 .
H4A C4 H4B 109.5 .
C1 C4 H4C 109.5 .
H4A C4 H4C 109.5 .
H4B C4 H4C 109.5 .
C3 C5 H5A 109.5 .
C3 C5 H5B 109.5 .
H5A C5 H5B 109.5 .
C3 C5 H5C 109.5 .
H5A C5 H5C 109.5 .
H5B C5 H5C 109.5 .
C7 C6 C11 120.2(4) .
C7 C6 N1 119.0(4) .
C11 C6 N1 120.5(4) .
C8 C7 C6 118.8(4) .
C8 C7 C12 120.1(4) .
C6 C7 C12 121.1(4) .
C9 C8 C7 121.1(4) .
C9 C8 H8 119.5 .
C7 C8 H8 119.5 .
C10 C9 C8 119.7(4) .
C10 C9 H9 120.1 .
C8 C9 H9 120.1 .
C9 C10 C11 121.9(4) .
C9 C10 H10 119.1 .
C11 C10 H10 119.1 .
C10 C11 C6 118.3(4) .
C10 C11 C15 119.4(4) .
C6 C11 C15 122.3(4) .
C14 C12 C13 110.1(4) .
C14 C12 C7 111.7(4) .
C13 C12 C7 112.8(4) .
C14 C12 H12 107.3 .
C13 C12 H12 107.3 .
C7 C12 H12 107.3 .
C12 C13 H13A 109.5 .
C12 C13 H13B 109.5 .
H13A C13 H13B 109.5 .
C12 C13 H13C 109.5 .
H13A C13 H13C 109.5 .
H13B C13 H13C 109.5 .
C12 C14 H14A 109.5 .
C12 C14 H14B 109.5 .
H14A C14 H14B 109.5 .
C12 C14 H14C 109.5 .
H14A C14 H14C 109.5 .
H14B C14 H14C 109.5 .
C11 C15 C17 112.3(4) .
C11 C15 C16 110.9(4) .
C17 C15 C16 110.1(4) .
C11 C15 H15 107.8 .
C17 C15 H15 107.8 .
C16 C15 H15 107.8 .
C15 C16 H16A 109.5 .
C15 C16 H16B 109.5 .
H16A C16 H16B 109.5 .
C15 C16 H16C 109.5 .
H16A C16 H16C 109.5 .
H16B C16 H16C 109.5 .
C15 C17 H17A 109.5 .
C15 C17 H17B 109.5 .
H17A C17 H17B 109.5 .
C15 C17 H17C 109.5 .
H17A C17 H17C 109.5 .
H17B C17 H17C 109.5 .
C19 C18 C23 120.7(4) .
C19 C18 N2 118.4(4) .
C23 C18 N2 120.8(4) .
C20 C19 C18 118.5(4) .
C20 C19 C24 119.4(4) .
C18 C19 C24 122.0(4) .
C21 C20 C19 121.3(5) .
C21 C20 H20 119.4 .
C19 C20 H20 119.4 .
C20 C21 C22 119.7(5) .
C20 C21 H21 120.1 .
C22 C21 H21 120.1 .
C21 C22 C23 121.5(5) .
C21 C22 H22 119.2 .
C23 C22 H22 119.2 .
C22 C23 C18 118.2(4) .
C22 C23 C27 119.4(4) .
C18 C23 C27 122.4(4) .
C26 C24 C19 112.3(4) .
C26 C24 C25 111.1(5) .
C19 C24 C25 112.1(4) .
C26 C24 H24 107 .
C19 C24 H24 107 .
C25 C24 H24 107 .
C24 C25 H25A 109.5 .
C24 C25 H25B 109.5 .
H25A C25 H25B 109.5 .
C24 C25 H25C 109.5 .
H25A C25 H25C 109.5 .
H25B C25 H25C 109.5 .
C24 C26 H26A 109.5 .
C24 C26 H26B 109.5 .
H26A C26 H26B 109.5 .
C24 C26 H26C 109.5 .
H26A C26 H26C 109.5 .
H26B C26 H26C 109.5 .
C23 C27 C28 110.6(4) .
C23 C27 C29 112.5(4) .
C28 C27 C29 110.2(4) .
C23 C27 H27 107.8 .
C28 C27 H27 107.8 .
C29 C27 H27 107.8 .
C27 C28 H28A 109.5 .
C27 C28 H28B 109.5 .
H28A C28 H28B 109.5 .
C27 C28 H28C 109.5 .
H28A C28 H28C 109.5 .
H28B C28 H28C 109.5 .
C27 C29 H29A 109.5 .
C27 C29 H29B 109.5 .
H29A C29 H29B 109.5 .
C27 C29 H29C 109.5 .
H29A C29 H29C 109.5 .
H29B C29 H29C 109.5 .
Si1 C30 H30A 109.5 .
Si1 C30 H30B 109.5 .
H30A C30 H30B 109.5 .
Si1 C30 H30C 109.5 .
H30A C30 H30C 109.5 .
H30B C30 H30C 109.5 .
Si1 C31 H31A 109.5 .
Si1 C31 H31B 109.5 .
H31A C31 H31B 109.5 .
Si1 C31 H31C 109.5 .
H31A C31 H31C 109.5 .
H31B C31 H31C 109.5 .
Si1 C32 H32A 109.5 .
Si1 C32 H32B 109.5 .
H32A C32 H32B 109.5 .
Si1 C32 H32C 109.5 .
H32A C32 H32C 109.5 .
H32B C32 H32C 109.5 .
Si2 C33 H33A 109.5 .
Si2 C33 H33B 109.5 .
H33A C33 H33B 109.5 .
Si2 C33 H33C 109.5 .
H33A C33 H33C 109.5 .
H33B C33 H33C 109.5 .
Si2 C34 H34A 109.5 .
Si2 C34 H34B 109.5 .
H34A C34 H34B 109.5 .
Si2 C34 H34C 109.5 .
H34A C34 H34C 109.5 .
H34B C34 H34C 109.5 .
Si2 C35 H35A 109.5 .
Si2 C35 H35B 109.5 .
H35A C35 H35B 109.5 .
Si2 C35 H35C 109.5 .
H35A C35 H35C 109.5 .
H35B C35 H35C 109.5 .
C2S C1S C2S 128(3) 2_655
C2S C1S H1S1 105.3 2_655
C2S C1S H1S1 105.3 .
C2S C1S H1S2 105.3 2_655
C2S C1S H1S2 105.3 .
H1S1 C1S H1S2 106 .
C3S C2S C1S 109(2) .
C3S C2S H2S1 109.8 .
C1S C2S H2S1 109.8 .
C3S C2S H2S2 109.8 .
C1S C2S H2S2 109.8 .
H2S1 C2S H2S2 108.3 .
C2S C3S H3S1 109.5 .
C2S C3S H3S2 109.5 .
H3S1 C3S H3S2 109.5 .
C2S C3S H3S3 109.5 .
H3S1 C3S H3S3 109.5 .
H3S2 C3S H3S3 109.5 .

loop_
_geom_bond_atom_site_label_1
_geom_bond_atom_site_label_2
_geom_bond_distance
_geom_bond_site_symmetry_2
Ca N3 2.299(3) .
Ca N1 2.323(3) .
Ca N2 2.331(3) .
Si1 N3 1.689(4) .
Si1 C32 1.822(6) .
Si1 C31 1.843(6) .
Si1 C30 1.904(6) .
Si2 N3 1.685(4) .
Si2 C33 1.865(5) .
Si2 C34 1.881(4) .
Si2 C35 1.898(4) .
N1 C1 1.322(5) .
N1 C6 1.439(5) .
N2 C3 1.326(5) .
N2 C18 1.445(5) .
C1 C2 1.412(6) .
C1 C4 1.511(6) .
C2 C3 1.416(6) .
C2 H2 0.95 .
C3 C5 1.526(5) .
C4 H4A 0.98 .
C4 H4B 0.98 .
C4 H4C 0.98 .
C5 H5A 0.98 .
C5 H5B 0.98 .
C5 H5C 0.98 .
C6 C7 1.403(6) .
C6 C11 1.413(6) .
C7 C8 1.398(6) .
C7 C12 1.535(6) .
C8 C9 1.377(7) .
C8 H8 0.95 .
C9 C10 1.371(7) .
C9 H9 0.95 .
C10 C11 1.392(6) .
C10 H10 0.95 .
C11 C15 1.510(6) .
C12 C14 1.521(7) .
C12 C13 1.524(7) .
C12 H12 1 .
C13 H13A 0.98 .
C13 H13B 0.98 .
C13 H13C 0.98 .
C14 H14A 0.98 .
C14 H14B 0.98 .
C14 H14C 0.98 .
C15 C17 1.528(6) .
C15 C16 1.531(7) .
C15 H15 1 .
C16 H16A 0.98 .
C16 H16B 0.98 .
C16 H16C 0.98 .
C17 H17A 0.98 .
C17 H17B 0.98 .
C17 H17C 0.98 .
C18 C19 1.406(6) .
C18 C23 1.407(6) .
C19 C20 1.391(6) .
C19 C24 1.519(6) .
C20 C21 1.375(7) .
C20 H20 0.95 .
C21 C22 1.380(7) .
C21 H21 0.95 .
C22 C23 1.391(6) .
C22 H22 0.95 .
C23 C27 1.508(6) .
C24 C26 1.514(7) .
C24 C25 1.535(7) .
C24 H24 1 .
C25 H25A 0.98 .
C25 H25B 0.98 .
C25 H25C 0.98 .
C26 H26A 0.98 .
C26 H26B 0.98 .
C26 H26C 0.98 .
C27 C28 1.522(6) .
C27 C29 1.541(6) .
C27 H27 1 .
C28 H28A 0.98 .
C28 H28B 0.98 .
C28 H28C 0.98 .
C29 H29A 0.98 .
C29 H29B 0.98 .
C29 H29C 0.98 .
C30 H30A 0.98 .
C30 H30B 0.98 .
C30 H30C 0.98 .
C31 H31A 0.98 .
C31 H31B 0.98 .
C31 H31C 0.98 .
C32 H32A 0.98 .
C32 H32B 0.98 .
C32 H32C 0.98 .
C33 H33A 0.98 .
C33 H33B 0.98 .
C33 H33C 0.98 .
C34 H34A 0.98 .
C34 H34B 0.98 .
C34 H34C 0.98 .
C35 H35A 0.98 .
C35 H35B 0.98 .
C35 H35C 0.98 .
C1S C2S 1.69(2) 2_655
C1S C2S 1.69(2) .
C1S H1S1 0.99 .
C1S H1S2 0.99 .
C2S C3S 1.65(2) .
C2S H2S1 0.99 .
C2S H2S2 0.99 .
C3S H3S1 0.98 .
C3S H3S2 0.98 .
C3S H3S3 0.98 .
